data_7100823
_journal_name_full 'Chemical Communications'
_journal_paper_doi 10.1039/b516807d
_journal_year 2006
_chemical_formula_sum 'C27 H67 Co N12 O29'
_chemical_formula_weight 1082.82
_space_group_IT_number 15
_symmetry_cell_setting monoclinic
_symmetry_space_group_name_Hall '-C 2yc'
_symmetry_space_group_name_H-M 'C 1 2/c 1'
_cell_angle_alpha 90
_cell_angle_beta 90.24(3)
_cell_angle_gamma 90
_cell_formula_units_Z 4
_cell_length_a 16.403(5)
_cell_length_b 29.471(7)
_cell_length_c 10.954(6)
_cell_measurement_temperature 296.2
_cell_volume 5295(3)
_exptl_crystal_density_diffrn 1.358
_cod_original_sg_symbol_H-M 'C 2/c'
_cod_original_formula_sum 'C27 H67 Co N12 O29 '
_cod_database_code 7100823

loop_
_symmetry_equiv_pos_as_xyz
x,y,z
-x,y,1/2-z
-x,-y,-z
x,-y,1/2+z
1/2+x,1/2+y,z
1/2-x,1/2+y,1/2-z
1/2-x,1/2-y,-z
1/2+x,1/2-y,1/2+z

loop_
_atom_site_label
_atom_site_type_symbol
_atom_site_fract_x
_atom_site_fract_y
_atom_site_fract_z
_atom_site_U_iso_or_equiv
_atom_site_adp_type
_atom_site_occupancy
_atom_site_calc_flag
_atom_site_refinement_flags
_atom_site_disorder_assembly
_atom_site_disorder_group
Co(1) Co 0.5000 0.14414(5) 0.7500 0.0558(5) Uani 1.00 d S . .
O(1) O 0.2845(4) -0.2144(2) 0.7308(8) 0.100(3) Uani 1.00 d . . .
O(2) O 0.3491(4) -0.2710(3) 0.818(1) 0.130(4) Uani 1.00 d . . .
O(3) O 0.5593(4) -0.0657(2) 0.7028(7) 0.084(2) Uani 1.00 d . . .
O(4) O 0.724(1) -0.0578(6) 0.738(2) 0.248(7) Uiso 1.00 d . . .
O(5) O 0.716(1) 0.0286(7) 0.844(2) 0.288(9) Uiso 1.00 d . . .
O(6) O 0.812(3) -0.033(2) 0.540(5) 0.526(9) Uiso 1.00 d . . .
O(7) O 0.828(6) -0.129(2) 0.796(8) 0.795(5) Uiso 1.00 d . . .
O(8) O 0.868(4) -0.196(2) 0.603(6) 0.597(8) Uiso 1.00 d . . .
O(9) O 0.751(2) 0.1426(8) 0.417(2) 0.305(9) Uiso 1.00 d . . .
O(10) O 0.855(3) 0.154(2) 0.631(4) 0.546(8) Uiso 1.00 d . . .
O(11) O 0.150(3) 0.044(2) -0.005(6) 0.623(6) Uiso 1.00 d . . .
O(12) O 0.005(6) 0.067(4) 0.07(1) 0.957(3) Uiso 1.00 d . . .
O(13) O 0.789(2) 0.082(1) 0.699(4) 0.46(1) Uiso 1.00 d . . .
O(14) O 0.948(2) 0.158(1) 0.923(3) 0.43(1) Uiso 1.00 d . . .
O(15) O 1.0000 -0.004(9) 0.7500 1.244(2) Uiso 1.00 d S . .
N(1) N 0.5983(4) 0.1474(2) 0.8473(6) 0.061(2) Uani 1.00 d . . .
N(2) N 0.7166(4) 0.1800(3) 0.8817(7) 0.074(2) Uani 1.00 d . . .
N(3) N 0.5540(4) 0.1900(2) 0.6571(6) 0.060(2) Uani 1.00 d . . .
N(4) N 0.6569(4) 0.2384(2) 0.6424(7) 0.072(2) Uani 1.00 d . . .
N(5) N 0.5432(4) 0.0946(2) 0.6542(6) 0.061(2) Uani 1.00 d . . .
N(6) N 0.5583(5) 0.0214(2) 0.6284(7) 0.071(2) Uani 1.00 d . . .
C(1) C 0.6334(5) 0.1278(3) 0.9482(8) 0.069(3) Uani 1.00 d . . .
C(2) C 0.7062(6) 0.1470(4) 0.9701(9) 0.083(3) Uani 1.00 d . . .
C(3) C 0.5378(6) 0.2194(3) 0.5599(8) 0.072(3) Uani 1.00 d . . .
C(4) C 0.6036(7) 0.2479(4) 0.5500(10) 0.089(4) Uani 1.00 d . . .
C(5) C 0.6517(5) 0.1782(3) 0.8112(8) 0.062(3) Uani 1.00 d . . .
C(6) C 0.6245(5) 0.2043(3) 0.7036(7) 0.059(2) Uani 1.00 d . . .
C(7) C 0.5920(6) 0.0883(3) 0.5531(8) 0.076(3) Uani 1.00 d . . .
C(8) C 0.6001(6) 0.0417(4) 0.5368(9) 0.083(3) Uani 1.00 d . . .
C(9) C 0.5243(4) 0.0542(2) 0.6984(7) 0.054(2) Uani 1.00 d . . .
C(10) C 0.5000 -0.1364(3) 0.7500 0.054(3) Uani 1.00 d S . .
C(11) C 0.4275(5) -0.1601(3) 0.7570(8) 0.063(3) Uani 1.00 d . . .
C(12) C 0.4266(5) -0.2072(3) 0.7587(8) 0.067(3) Uani 1.00 d . . .
C(13) C 0.5000 -0.2320(4) 0.7500 0.065(4) Uani 1.00 d S . .
C(14) C 0.3468(5) -0.2327(4) 0.769(1) 0.079(3) Uani 1.00 d . . .
C(15) C 0.5000 -0.0858(5) 0.7500 0.068(4) Uani 1.00 d S . .
H(1) H 0.6099 0.1040 0.9959 0.0852 Uiso 1.00 calc . . .
H(2) H 0.7431 0.1394 1.0332 0.0992 Uiso 1.00 calc . . .
H(3) H 0.4903 0.2190 0.5093 0.0867 Uiso 1.00 calc . . .
H(4) H 0.6107 0.2701 0.4887 0.1085 Uiso 1.00 calc . . .
H(5) H 0.7619 0.1997 0.8742 0.0907 Uiso 1.00 calc . . .
H(6) H 0.7064 0.2522 0.6582 0.0909 Uiso 1.00 calc . . .
H(7) H 0.6154 0.1114 0.5041 0.0931 Uiso 1.00 calc . . .
H(8) H 0.6310 0.0267 0.4762 0.1007 Uiso 1.00 calc . . .
H(9) H 0.5529 -0.0104 0.6418 0.0839 Uiso 1.00 calc . . .
H(10) H 0.3788 -0.1436 0.7621 0.0732 Uiso 1.00 calc . . .

loop_
_atom_site_aniso_label
_atom_site_aniso_U_11
_atom_site_aniso_U_22
_atom_site_aniso_U_33
_atom_site_aniso_U_12
_atom_site_aniso_U_13
_atom_site_aniso_U_23
Co(1) 0.0546(9) 0.0519(10) 0.061(1) 0.0000 0.0017(7) 0.0000
O(1) 0.067(4) 0.079(5) 0.154(7) -0.015(4) -0.016(4) 0.012(5)
O(2) 0.070(5) 0.094(6) 0.23(1) -0.018(4) -0.014(5) 0.043(6)
O(3) 0.083(4) 0.056(4) 0.112(5) -0.010(3) 0.021(4) 0.002(4)
N(1) 0.059(4) 0.062(4) 0.063(4) -0.001(3) 0.007(3) 0.013(3)
N(2) 0.059(4) 0.083(5) 0.081(5) -0.011(4) -0.007(4) 0.020(4)
N(3) 0.064(4) 0.057(4) 0.060(4) -0.004(3) -0.002(3) 0.004(3)
N(4) 0.072(5) 0.063(4) 0.082(5) -0.013(4) -0.018(4) 0.020(4)
N(5) 0.061(4) 0.061(4) 0.061(4) 0.003(3) 0.012(3) -0.001(3)
N(6) 0.081(5) 0.056(4) 0.076(5) 0.003(4) 0.011(4) -0.003(4)
C(1) 0.063(5) 0.078(6) 0.067(6) 0.002(5) 0.003(4) 0.014(5)
C(2) 0.071(6) 0.103(8) 0.076(6) 0.008(6) -0.009(5) 0.026(6)
C(3) 0.079(6) 0.071(6) 0.065(6) -0.005(5) -0.009(4) 0.008(5)
C(4) 0.098(8) 0.085(7) 0.084(7) -0.023(6) -0.017(6) 0.027(6)
C(5) 0.052(5) 0.070(5) 0.064(5) -0.001(4) 0.004(4) 0.000(4)
C(6) 0.062(5) 0.054(5) 0.060(5) -0.008(4) -0.004(4) 0.008(4)
C(7) 0.087(6) 0.072(6) 0.070(6) -0.009(5) 0.023(5) -0.001(5)
C(8) 0.086(6) 0.084(7) 0.079(7) 0.009(5) 0.031(5) -0.003(5)
C(9) 0.052(4) 0.049(5) 0.062(5) 0.001(3) 0.003(3) 0.002(4)
C(10) 0.052(6) 0.041(6) 0.068(7) 0.0000 0.002(5) 0.0000
C(11) 0.064(5) 0.059(5) 0.066(5) 0.003(4) 0.004(4) -0.002(4)
C(12) 0.070(5) 0.067(6) 0.064(5) -0.007(4) 0.002(4) 0.002(4)
C(13) 0.064(7) 0.067(8) 0.065(8) 0.0000 0.012(6) 0.0000
C(14) 0.051(5) 0.066(6) 0.121(8) -0.009(5) -0.007(5) 0.004(6)
C(15) 0.057(7) 0.070(8) 0.076(9) 0.0000 0.005(6) 0.0000

loop_
_geom_bond_atom_site_label_1
_geom_bond_atom_site_label_2
_geom_bond_distance
_geom_bond_site_symmetry_1
_geom_bond_site_symmetry_2
_geom_bond_publ_flag
Co(1) N(1) 1.931(7) . . yes
Co(1) N(1) 1.931(7) . 2_656 yes
Co(1) N(3) 1.912(7) . . yes
Co(1) N(3) 1.912(7) . 2_656 yes
Co(1) N(5) 1.935(7) . . yes
Co(1) N(5) 1.935(7) . 2_656 yes
O(1) C(14) 1.23(1) . . yes
O(2) C(14) 1.25(1) . . yes
O(3) C(15) 1.252(8) . . yes
N(1) C(1) 1.37(1) . . yes
N(1) C(5) 1.33(1) . . yes
N(2) C(2) 1.38(1) . . yes
N(2) C(5) 1.31(1) . . yes
N(2) H(5) 0.948 . . no
N(3) C(3) 1.40(1) . . yes
N(3) C(6) 1.33(1) . . yes
N(4) C(4) 1.36(1) . . yes
N(4) C(6) 1.32(1) . . yes
N(4) H(6) 0.924 . . no
N(5) C(7) 1.38(1) . . yes
N(5) C(9) 1.321(9) . . yes
N(6) C(8) 1.36(1) . . yes
N(6) C(9) 1.355(10) . . yes
N(6) H(9) 0.954 . . no
C(1) C(2) 1.34(1) . . yes
C(1) H(1) 0.957 . . no
C(2) H(2) 0.944 . . no
C(3) C(4) 1.37(1) . . yes
C(3) H(3) 0.955 . . no
C(4) H(4) 0.944 . . no
C(5) C(6) 1.47(1) . . yes
C(7) C(8) 1.39(1) . . yes
C(7) H(7) 0.950 . . no
C(8) H(8) 0.946 . . no
C(9) C(9) 1.39(1) . 2_656 yes
C(10) C(11) 1.381(10) . . yes
C(10) C(11) 1.381(10) . 2_656 yes
C(10) C(15) 1.49(2) . . yes
C(11) C(12) 1.39(1) . . yes
C(11) H(10) 0.938 . . no
C(12) C(13) 1.41(1) . . yes
C(12) C(14) 1.51(1) . . yes
